data_4134920
loop_
_publ_author_name
'Liu, Lizhen'
'Yao, Zizhu'
'Ye, Yingxiang'
'Yang, Yike'
'Lin, Quanjie'
'Zhang, Zhangjing'
'O'Keeffe, Michael'
'Xiang, Shengchang'

_publ_section_title
;
 Integrating pillared-layer strategy and pore-space partition method to
 construct multicomponent MOFs for C2H2/CO2 separation.
;
_journal_name_full 'Journal of the American Chemical Society'
_journal_paper_doi 10.1021/jacs.0c00612
_journal_year 2020
_chemical_formula_moiety 'C54 H32 Co4.5 N5 O17.5'
_chemical_formula_sum 'C54 H32 Co4.5 N5 O17.5'
_chemical_formula_weight 1296.03
_chemical_name_systematic b
_space_group_crystal_system tetragonal
_space_group_IT_number 118
_space_group_name_Hall 'P -4 -2n'
_space_group_name_H-M_alt 'P -4 n 2'
_atom_sites_solution_hydrogens geom
_atom_sites_solution_primary direct
_audit_creation_date 2018-12-25
_audit_creation_method
;
Olex2 1.2
(compiled 2018.05.29 svn.r3508 for OlexSys, GUI svn.r5506)
;
_cell_angle_alpha 90
_cell_angle_beta 90
_cell_angle_gamma 90
_cell_formula_units_Z 8
_cell_length_a 21.81320(10)
_cell_length_b 21.81320(10)
_cell_length_c 39.0403(9)
_cell_measurement_reflns_used 21625
_cell_measurement_temperature 273(2)
_cell_measurement_theta_max 29.1170
_cell_measurement_theta_min 3.4930
_cell_volume 18576.0(4)
_computing_molecular_graphics 'Olex2 (Dolomanov et al., 2009)'
_computing_publication_material 'Olex2 (Dolomanov et al., 2009)'
_computing_structure_refinement 'ShelXL (Sheldrick, 2015)'
_computing_structure_solution 'SIR2004 (Burla et al.,  2007)'
_diffrn_ambient_temperature 273.15
_diffrn_measured_fraction_theta_full 0.994
_diffrn_measured_fraction_theta_max 0.995
_diffrn_measurement_device_type 'Bruker P4'
_diffrn_measurement_method '\w scans'
_diffrn_radiation_monochromator graphite
_diffrn_radiation_type MoK\a
_diffrn_radiation_wavelength 0.71073
_diffrn_reflns_av_R_equivalents 0.0572
_diffrn_reflns_av_unetI/netI 0.0517
_diffrn_reflns_Laue_measured_fraction_full 0.994
_diffrn_reflns_Laue_measured_fraction_max 0.995
_diffrn_reflns_number 75233
_diffrn_reflns_point_group_measured_fraction_full 0.992
_diffrn_reflns_point_group_measured_fraction_max 0.993
_diffrn_reflns_theta_full 25.242
_diffrn_reflns_theta_max 26.372
_diffrn_reflns_theta_min 3.342
_exptl_absorpt_coefficient_mu 0.833
_exptl_absorpt_correction_type none
_exptl_crystal_colour 'clear pinkish pink'
_exptl_crystal_colour_lustre clear
_exptl_crystal_colour_modifier pinkish
_exptl_crystal_colour_primary pink
_exptl_crystal_density_diffrn 0.927
_exptl_crystal_description block
_exptl_crystal_F_000 5220
_exptl_crystal_size_max 0.4
_exptl_crystal_size_mid 0.2
_exptl_crystal_size_min 0.2
_platon_squeeze_details
;

;
_refine_diff_density_max 1.852
_refine_diff_density_min -1.957
_refine_diff_density_rms 0.125
_refine_ls_abs_structure_details
;
 Flack x determined using 5792 quotients [(I+)-(I-)]/[(I+)+(I-)]
 (Parsons and Flack (2004), Acta Cryst. A60, s61).
;
_refine_ls_abs_structure_Flack 0.493(11)
_refine_ls_extinction_method none
_refine_ls_goodness_of_fit_ref 1.123
_refine_ls_hydrogen_treatment constr
_refine_ls_matrix_type full
_refine_ls_number_parameters 707
_refine_ls_number_reflns 18871
_refine_ls_number_restraints 333
_refine_ls_restrained_S_all 7.170
_refine_ls_R_factor_all 0.0878
_refine_ls_R_factor_gt 0.0736
_refine_ls_shift/su_max 0.001
_refine_ls_shift/su_mean 0.000
_refine_ls_structure_factor_coef Fsqd
_refine_ls_weighting_details
;
 w=1/[\s^2^(Fo^2^)+(0.1520P)^2^]
 where P=(Fo^2^+2Fc^2^)/3
;
_refine_ls_weighting_scheme calc
_refine_ls_wR_factor_gt 0.2146
_refine_ls_wR_factor_ref 0.2293
_reflns_Friedel_coverage 0.894
_reflns_Friedel_fraction_full 0.991
_reflns_Friedel_fraction_max 0.991
_reflns_number_gt 14465
_reflns_number_total 18871
_reflns_threshold_expression 'I > 2\s(I)'
_cod_data_source_file ja0c00612_si_002.cif
_cod_data_source_block FJU-6-PTB
_cod_original_cell_volume 18576.0(5)
_cod_original_formula_sum 'C54 H32 Co4.50 N5 O17.50'
_cod_database_code 4134920
_shelxl_version_number 2013-2
_shelx_space_group_comment
;
The symmetry employed for this shelxl refinement is uniquely defined
by the following loop, which should always be used as a source of
symmetry information in preference to the above space-group names.
They are only intended as comments.
;
_shelx_estimated_absorpt_t_max 0.851
_shelx_estimated_absorpt_t_min 0.732
_olex2_refinement_description
;
1. Fixed Uiso
 At 1.2 times of:
  All C(H) groups
2. Restrained distances
 O13_$2-C19_$2
 1.2 with sigma of 0.02
 O13-C19
 1.15 with sigma of 0.02
 Co5_$1-O13_$2
 1.9 with sigma of 0.02
3. Rigid bond restraints
 C28, C9
 with sigma for 1-2 distances of 0.01 and sigma for 1-3 distances of 0.01
 N4, C42, C43, C44, C45, C46
 with sigma for 1-2 distances of 0.01 and sigma for 1-3 distances of 0.01
 C29, C28, C27, C32, C31, C30
 with sigma for 1-2 distances of 0.01 and sigma for 1-3 distances of 0.01
 N4, C46, C45, C44, C43, C42
 with sigma for 1-2 distances of 0.01 and sigma for 1-3 distances of 0.01
 C33, C34, C35
 with sigma for 1-2 distances of 0.01 and sigma for 1-3 distances of 0.01
 C10, C9, C8
 with sigma for 1-2 distances of 0.01 and sigma for 1-3 distances of 0.01
4. Uiso/Uaniso restraints and constraints
C28 \\sim C9: within 1.7A with sigma of 0.02 and sigma for terminal atoms of
0.04
C28 \\sim C9 \\sim C30 \\sim C34 \\sim C43: within 1.7A with sigma of 0.01 and
sigma for terminal atoms of 0.02
C43 \\sim C44 \\sim C45 \\sim C46 \\sim N4 \\sim C42: within 1.7A with sigma of
0.01 and sigma for terminal atoms of 0.02
C32 \\sim C27 \\sim C28 \\sim C29 \\sim C30 \\sim C31: within 1.7A with sigma
of 0.01 and sigma for terminal atoms of 0.02
C34 \\sim C43 \\sim C42 \\sim N4 \\sim C46 \\sim C45 \\sim C44: within 1.7A
with sigma of 0.01 and sigma for terminal atoms of 0.02
C34 \\sim C33 \\sim C35: within 1.7A with sigma of 0.004 and sigma for terminal
atoms of 0.008
C9 \\sim C10 \\sim C8: within 1.7A with sigma of 0.004 and sigma for terminal
atoms of 0.008
Uanis(C43) \\sim Ueq: with sigma of 0.01 and sigma for terminal atoms of 0.02
Uanis(C36) \\sim Ueq: with sigma of 0.01 and sigma for terminal atoms of 0.02
Uanis(C22) \\sim Ueq: with sigma of 0.01 and sigma for terminal atoms of 0.02
Uanis(C25) \\sim Ueq: with sigma of 0.001 and sigma for terminal atoms of 0.002
Uanis(C23) \\sim Ueq: with sigma of 0.01 and sigma for terminal atoms of 0.02
Uanis(C4) \\sim Ueq: with sigma of 0.001 and sigma for terminal atoms of 0.002
Uanis(C53) \\sim Ueq: with sigma of 0.001 and sigma for terminal atoms of 0.002
Uanis(O7) \\sim Ueq: with sigma of 0.001 and sigma for terminal atoms of 0.002
Uanis(O8) \\sim Ueq: with sigma of 0.0001 and sigma for terminal atoms of 0.0002
Uanis(C54) \\sim Ueq: with sigma of 0.001 and sigma for terminal atoms of 0.002
Uanis(C41) \\sim Ueq: with sigma of 0.001 and sigma for terminal atoms of 0.002
Uanis(C38) \\sim Ueq: with sigma of 0.001 and sigma for terminal atoms of 0.002
Uanis(C42) \\sim Ueq: with sigma of 0.001 and sigma for terminal atoms of 0.002
Uanis(O2) \\sim Ueq: with sigma of 0.001 and sigma for terminal atoms of 0.002
Uanis(C35) \\sim Ueq: with sigma of 0.01 and sigma for terminal atoms of 0.02
Uanis(N2) \\sim Ueq, Uanis(C37) \\sim Ueq, Uanis(C35) \\sim Ueq: with sigma of
0.005 and sigma for terminal atoms of 0.01
Uanis(N4) \\sim Ueq: with sigma of 0.01 and sigma for terminal atoms of 0.02
Uanis(O3) \\sim Ueq: with sigma of 0.001 and sigma for terminal atoms of 0.002
Uanis(O18) \\sim Ueq: with sigma of 0.0001 and sigma for terminal atoms of
0.0002
Uanis(C52) \\sim Ueq: with sigma of 0.01 and sigma for terminal atoms of 0.02
Uanis(C49) \\sim Ueq: with sigma of 0.01 and sigma for terminal atoms of 0.02
Uanis(C48) \\sim Ueq: with sigma of 0.01 and sigma for terminal atoms of 0.02
Uanis(C50) \\sim Ueq: with sigma of 0.01 and sigma for terminal atoms of 0.02
Uanis(C51) \\sim Ueq: with sigma of 0.01 and sigma for terminal atoms of 0.02
Uanis(O13) \\sim Ueq: with sigma of 0.001 and sigma for terminal atoms of 0.002
Uanis(C45) \\sim Ueq: with sigma of 0.1 and sigma for terminal atoms of 0.2
Uanis(C45) \\sim Ueq, Uanis(O17) \\sim Ueq: with sigma of 0.001 and sigma for
terminal atoms of 0.002
Uanis(C37) \\sim Ueq: with sigma of 0.001 and sigma for terminal atoms of 0.002
Uanis(C40) \\sim Ueq: with sigma of 0.001 and sigma for terminal atoms of 0.002
Uanis(C32) \\sim Ueq, Uanis(C8) \\sim Ueq, Uanis(C2) \\sim Ueq, Uanis(C36)
\\sim Ueq, Uanis(C53) \\sim Ueq: with sigma of 0.01 and sigma for terminal
atoms of 0.02
Uanis(C36) \\sim Ueq, Uanis(C6) \\sim Ueq: with sigma of 0.001 and sigma for
terminal atoms of 0.002
Uanis(C34) \\sim Ueq: with sigma of 0.01 and sigma for terminal atoms of 0.02
5.a Aromatic/amide H refined with riding coordinates:
 C45(H45), C33(H33), C46(H46), C34(H34), C22(H22), C30(H30), C36(H36), C9(H9),
 C23(H23), C21(H21), C31(H31), C27(H27), C2(H2), C52(H52), C51(H51), C50(H50),
 C49(H49), C20(H20), C42(H42), C43(H43), C37(H37), C4(H4), C28(H28), C3(H3),
 C6(H6), C7(H7), C40(H40), C41(H41), C18(H18), C17(H17), C15(H15), C14(H14)
5.b Fitted hexagon refined as free rotating group:
 C52(C51,N3,C50,C49,C48), C18(C17,C16,C15,C14,C13)
;
_olex2_submission_special_instructions 'No special instructions were received'

loop_
_space_group_symop_operation_xyz
'x, y, z'
'y, -x, -z'
'-x, -y, z'
'-y, x, -z'
'y+1/2, x+1/2, -z+1/2'
'-y+1/2, -x+1/2, -z+1/2'
'-x+1/2, y+1/2, z+1/2'
'x+1/2, -y+1/2, z+1/2'

loop_
_atom_site_label
_atom_site_type_symbol
_atom_site_fract_x
_atom_site_fract_y
_atom_site_fract_z
_atom_site_U_iso_or_equiv
_atom_site_adp_type
_atom_site_occupancy
_atom_site_site_symmetry_order
_atom_site_calc_flag
_atom_site_refinement_flags_posn
_atom_site_refinement_flags_adp
_atom_site_refinement_flags_occupancy
_atom_site_disorder_assembly
_atom_site_disorder_group
Co1 Co 0.61678(5) 0.23270(5) 0.02429(3) 0.0143(3) Uani 1 1 d . . . . .
Co4 Co 0.94699(3) 0.44699(3) 0.2500 0.0121(2) Uani 1 2 d S T P . .
Co2 Co 0.73268(6) 0.11670(5) 0.02434(3) 0.0149(3) Uani 1 1 d . . . . .
Co3 Co 0.74740(5) 0.24740(5) 0.07434(2) 0.01204(19) Uani 1 1 d . . . . .
Co5 Co 1.04361(8) 0.45589(8) 0.17645(3) 0.0467(3) Uani 1 1 d D . . . .
O18 O 0.6988(2) 0.1990(2) 0.03920(7) 0.0021(5) Uani 1 1 d . U . . .
O4 O 0.8501(3) -0.1799(3) -0.01392(17) 0.0286(16) Uani 1 1 d . . . . .
N2 N 0.7607(4) 0.0285(4) 0.0074(2) 0.0269(19) Uani 1 1 d . U . . .
O6 O 0.5908(4) 0.2619(4) 0.42855(16) 0.0371(19) Uani 1 1 d . . . . .
N1 N 0.8013(4) 0.3010(4) 0.10953(11) 0.0211(10) Uani 1 1 d . . . . .
C54 C 0.8031(4) -0.1542(4) -0.0266(2) 0.0173(19) Uani 1 1 d . U . . .
O10 O 0.6318(4) 0.2036(4) -0.02646(16) 0.043(2) Uani 1 1 d . . . . .
O11 O 0.6730(4) 0.2667(5) 0.10518(17) 0.058(3) Uani 1 1 d . . . . .
O2 O 0.3230(3) 0.2589(3) -0.04331(13) 0.0274(13) Uani 1 1 d . U . . .
O8 O 0.5757(3) 0.1483(3) 0.03874(15) 0.0366(15) Uani 1 1 d . U . . .
C53 C 0.3450(5) 0.3049(5) -0.0244(2) 0.025(2) Uani 1 1 d . U . . .
O1 O 0.3196(3) 0.3485(3) -0.01318(15) 0.0290(17) Uani 1 1 d . . . . .
O12 O 0.5900(3) 0.2630(4) 0.07299(18) 0.040(2) Uani 1 1 d . . . . .
N4 N 0.5274(4) 0.2621(4) 0.0077(2) 0.0242(18) Uani 1 1 d . U . . .
O3 O 0.7761(3) -0.1708(3) -0.05064(14) 0.0287(13) Uani 1 1 d . U . . .
C44 C 0.4094(5) 0.2889(5) -0.0127(2) 0.0260(19) Uani 1 1 d . U . . .
C45 C 0.4448(5) 0.3306(5) 0.0028(2) 0.031(2) Uani 1 1 d . U . . .
H45 H 0.4304 0.3702 0.0062 0.037 Uiso 1 1 calc R . . . .
C35 C 0.7922(5) -0.0892(5) -0.0147(2) 0.0272(19) Uani 1 1 d . U . . .
O9 O 0.7033(4) 0.1306(4) -0.02603(19) 0.052(3) Uani 1 1 d . . . . .
O5 O 0.6744(4) 0.2646(6) 0.3960(2) 0.080(4) Uani 1 1 d . . . . .
C33 C 0.8159(5) 0.0035(5) 0.0151(3) 0.034(2) Uani 1 1 d . U . . .
H33 H 0.8446 0.0274 0.0265 0.041 Uiso 1 1 calc R . . . .
C46 C 0.5043(5) 0.3144(5) 0.0141(2) 0.028(2) Uani 1 1 d . U . . .
H46 H 0.5271 0.3427 0.0266 0.034 Uiso 1 1 calc R . . . .
O7 O 0.6479(3) 0.0778(3) 0.02984(15) 0.0341(15) Uani 1 1 d . U . . .
C1 C 0.6182(5) 0.2713(6) 0.0998(2) 0.035(3) Uani 1 1 d . . . . .
C0AA C 0.5813(5) 0.2878(7) 0.1294(3) 0.050(3) Uani 1 1 d . . . . .
C47 C 0.6553(6) 0.1581(5) -0.03826(17) 0.045(2) Uani 1 1 d . . . . .
C38 C 0.5938(5) 0.0947(5) 0.03371(15) 0.0275(12) Uani 1 1 d . U . . .
C34 C 0.8313(4) -0.0564(4) 0.0067(2) 0.0282(17) Uani 1 1 d . U . . .
H34 H 0.8670 -0.0741 0.0151 0.034 Uiso 1 1 calc R . . . .
C22 C 0.8447(6) 0.3410(6) 0.0978(2) 0.048(2) Uani 1 1 d . U . . .
H22 H 0.8528 0.3418 0.0744 0.058 Uiso 1 1 calc R . . . .
C24 C 0.8737(5) 0.3701(7) 0.15401(19) 0.046(2) Uani 1 1 d . . . . .
C30 C 0.4879(5) 0.3156(8) 0.3431(3) 0.075(4) Uani 1 1 d . U . . .
H30 H 0.4465 0.3254 0.3449 0.090 Uiso 1 1 calc R . . . .
C36 C 0.7386(5) -0.0621(5) -0.0254(3) 0.037(2) Uani 1 1 d . U . . .
H36 H 0.7122 -0.0823 -0.0403 0.044 Uiso 1 1 calc R . . . .
C32 C 0.5792(6) 0.2894(7) 0.3697(3) 0.053(3) Uani 1 1 d . U . . .
N5 N 0.5076(4) 0.3180(6) 0.2497(3) 0.098(4) Uani 1 1 d . . . . .
C9 C 0.4170(7) 0.3488(10) 0.2192(3) 0.087(3) Uani 1 1 d . U . . .
H9 H 0.3966 0.3547 0.1985 0.104 Uiso 1 1 calc R . . . .
C23 C 0.8771(6) 0.3802(6) 0.1186(2) 0.051(2) Uani 1 1 d . U . . .
H23 H 0.9004 0.4121 0.1096 0.061 Uiso 1 1 calc R . . . .
C21 C 0.8255(7) 0.3364(7) 0.1646(3) 0.072(4) Uani 1 1 d . . . . .
H21 H 0.8124 0.3395 0.1872 0.087 Uiso 1 1 calc R . . . .
C31 C 0.5188(6) 0.3027(8) 0.3721(3) 0.064(3) Uani 1 1 d . U . . .
H31 H 0.4991 0.3029 0.3932 0.077 Uiso 1 1 calc R . . . .
C12 C 0.4806(7) 0.3362(9) 0.2796(3) 0.083(6) Uani 1 1 d . . . . .
C27 C 0.6067(6) 0.2921(9) 0.3353(3) 0.076(4) Uani 1 1 d . U . . .
H27 H 0.6489 0.2886 0.3327 0.091 Uiso 1 1 calc R . . . .
C2 C 0.4215(6) 0.3564(8) 0.2809(2) 0.064(4) Uani 1 1 d . U . . .
H2 H 0.4031 0.3648 0.3019 0.077 Uiso 1 1 calc R . . . .
C26 C 0.6184(5) 0.2718(6) 0.4014(3) 0.035(3) Uani 1 1 d . . . . .
C52 C 0.5739(4) 0.1543(4) -0.0840(2) 0.081(5) Uani 1 1 d . U . . .
H52 H 0.5544 0.1863 -0.0726 0.097 Uiso 1 1 calc R . . . .
C51 C 0.5482(3) 0.1299(5) -0.1135(2) 0.114(7) Uani 1 1 d G U . . .
H51 H 0.5116 0.1456 -0.1220 0.136 Uiso 1 1 calc R . . . .
N3 N 0.5774(3) 0.0821(3) -0.13055(11) 0.0463(16) Uani 1 1 d G . . . .
C50 C 0.6322(4) 0.0587(3) -0.11796(16) 0.043(3) Uani 1 1 d G U . . .
H50 H 0.6517 0.0267 -0.1293 0.052 Uiso 1 1 calc R . . . .
C49 C 0.6579(3) 0.0831(4) -0.08836(17) 0.052(3) Uani 1 1 d G U . . .
H49 H 0.6945 0.0674 -0.0799 0.062 Uiso 1 1 calc R . . . .
C48 C 0.6287(4) 0.1309(3) -0.07136(11) 0.0411(17) Uani 1 1 d G U . . .
C8 C 0.4774(7) 0.3238(9) 0.2207(3) 0.082(3) Uani 1 1 d . U . . .
C29 C 0.5137(7) 0.3152(10) 0.3111(3) 0.091(4) Uani 1 1 d . U . . .
C20 C 0.7960(6) 0.2981(8) 0.1428(2) 0.064(3) Uani 1 1 d . . . . .
H20 H 0.7706 0.2682 0.1520 0.077 Uiso 1 1 calc R . . . .
C5 C 0.5118(7) 0.3167(9) 0.1882(3) 0.074(4) Uani 1 1 d . . . . .
C42 C 0.4918(5) 0.2195(5) -0.0066(2) 0.039(2) Uani 1 1 d . U . . .
H42 H 0.5076 0.1802 -0.0097 0.047 Uiso 1 1 calc R . . . .
C43 C 0.4335(4) 0.2310(4) -0.0169(2) 0.0297(19) Uani 1 1 d . U . . .
H43 H 0.4100 0.2000 -0.0266 0.036 Uiso 1 1 calc R . . . .
C37 C 0.7248(5) -0.0023(5) -0.0129(2) 0.034(2) Uani 1 1 d . U . . .
H37 H 0.6881 0.0158 -0.0196 0.040 Uiso 1 1 calc R . . . .
C4 C 0.4836(9) 0.3060(8) 0.1564(4) 0.080(4) Uani 1 1 d . U . . .
H4 H 0.4412 0.3081 0.1542 0.095 Uiso 1 1 calc R . . . .
C28 C 0.5730(6) 0.2992(9) 0.3093(3) 0.088(4) Uani 1 1 d . U . . .
H28 H 0.5901 0.2931 0.2878 0.105 Uiso 1 1 calc R . . . .
C10 C 0.3896(4) 0.3641(7) 0.2513(4) 0.087(3) Uani 1 1 d . U . . .
C3 C 0.5196(7) 0.2923(10) 0.1291(3) 0.083(5) Uani 1 1 d . . . . .
H3 H 0.4999 0.2855 0.1083 0.099 Uiso 1 1 calc R . . . .
O15 O 0.9526(3) 0.4483(5) 0.16080(15) 0.071(3) Uani 1 1 d . . . . .
C6 C 0.5762(10) 0.3130(9) 0.1896(5) 0.105(6) Uani 1 1 d . U . . .
H6 H 0.5967 0.3225 0.2098 0.126 Uiso 1 1 calc R . . . .
C7 C 0.6102(7) 0.2945(11) 0.1598(3) 0.102(7) Uani 1 1 d . . . . .
H7 H 0.6521 0.2873 0.1614 0.122 Uiso 1 1 calc R . . . .
O17 O 1.0000 0.5000 0.28334(9) 0.0033(8) Uani 1 2 d S TU P . .
O16 O 0.9037(3) 0.4041(4) 0.20900(10) 0.0329(10) Uani 1 1 d . . . . .
C25 C 0.9086(6) 0.4155(6) 0.1764(2) 0.049(2) Uani 1 1 d . U . . .
C40 C 0.5591(7) -0.0170(6) 0.0318(3) 0.051(3) Uani 1 1 d . U . . .
H40 H 0.5989 -0.0294 0.0266 0.061 Uiso 1 1 calc R . . . .
C41 C 0.4848(5) 0.0605(6) 0.0369(2) 0.038(3) Uani 1 1 d . U . . .
H41 H 0.4741 0.1006 0.0423 0.046 Uiso 1 1 calc R . . . .
C39 C 0.5469(5) 0.0432(5) 0.03384(19) 0.0319(16) Uani 1 1 d . . . . .
C18 C 0.2954(4) 0.3758(5) 0.2857(2) 0.101(6) Uani 1 1 d . . . . .
H18 H 0.3139 0.3518 0.3025 0.121 Uiso 1 1 calc R . . . .
C17 C 0.2374(4) 0.4003(5) 0.29135(18) 0.095(6) Uani 1 1 d G . . . .
H17 H 0.2172 0.3928 0.3119 0.114 Uiso 1 1 calc R . . . .
C16 C 0.2097(3) 0.4360(4) 0.2663(2) 0.062(3) Uani 1 1 d G . . . .
C15 C 0.2400(4) 0.4473(4) 0.23557(17) 0.062(4) Uani 1 1 d G . . . .
H15 H 0.2214 0.4712 0.2188 0.075 Uiso 1 1 calc R . . . .
C14 C 0.2979(4) 0.4227(5) 0.22995(17) 0.080(4) Uani 1 1 d G . . . .
H14 H 0.3181 0.4303 0.2094 0.095 Uiso 1 1 calc R . . . .
C13 C 0.3256(3) 0.3870(5) 0.2550(2) 0.091(5) Uani 1 1 d G . . . .
O14 O 0.12217(18) 0.4886(2) 0.25048(17) 0.0257(9) Uani 1 1 d . . . . .
C19 C 0.1506(4) 0.4649(4) 0.27365(19) 0.0340(19) Uani 1 1 d D . . . .
O13 O 0.1333(3) 0.4619(3) 0.30348(15) 0.0427(15) Uani 1 1 d D U . . .

loop_
_atom_site_aniso_label
_atom_site_aniso_U_11
_atom_site_aniso_U_22
_atom_site_aniso_U_33
_atom_site_aniso_U_23
_atom_site_aniso_U_13
_atom_site_aniso_U_12
Co1 0.0096(7) 0.0090(7) 0.0243(6) -0.0039(5) -0.0063(5) -0.0005(5)
Co4 0.0135(3) 0.0135(3) 0.0091(4) 0.0014(5) -0.0014(5) -0.0051(3)
Co2 0.0107(7) 0.0103(7) 0.0237(6) -0.0037(5) -0.0028(5) -0.0025(5)
Co3 0.0111(8) 0.0091(7) 0.0159(4) -0.0019(4) -0.0028(4) -0.0024(2)
Co5 0.0533(13) 0.0436(12) 0.0433(6) -0.0105(7) 0.0137(7) -0.0121(5)
O18 0.0020(6) 0.0020(6) 0.0021(6) -0.00008(14) -0.00007(14) -0.00003(14)
O4 0.012(4) 0.012(4) 0.061(4) -0.011(3) -0.007(3) 0.007(3)
N2 0.027(4) 0.014(4) 0.040(4) -0.010(3) -0.011(3) 0.005(3)
O6 0.044(5) 0.049(5) 0.018(4) -0.002(3) -0.009(3) 0.017(4)
N1 0.016(5) 0.026(6) 0.021(2) -0.008(3) -0.006(3) 0.0037(18)
C54 0.018(2) 0.015(2) 0.018(2) -0.0017(13) -0.0014(13) 0.0014(13)
O10 0.047(5) 0.057(6) 0.025(3) -0.004(4) -0.021(3) 0.031(4)
O11 0.030(5) 0.111(8) 0.032(4) -0.049(4) -0.001(3) -0.003(5)
O2 0.0249(17) 0.0276(17) 0.0297(16) -0.0052(12) -0.0032(12) 0.0015(12)
O8 0.0366(15) 0.0365(15) 0.0366(15) 0.00002(14) 0.00003(14) -0.00001(14)
C53 0.023(2) 0.025(2) 0.026(2) -0.0020(13) -0.0013(13) 0.0002(13)
O1 0.030(4) 0.024(4) 0.033(3) -0.010(3) -0.008(3) 0.008(3)
O12 0.015(4) 0.070(6) 0.035(4) -0.010(4) 0.004(3) 0.012(4)
N4 0.011(4) 0.015(4) 0.046(4) -0.009(3) -0.011(3) 0.001(3)
O3 0.0288(17) 0.0263(17) 0.0312(16) -0.0017(12) -0.0033(12) 0.0018(12)
C44 0.016(4) 0.028(4) 0.034(4) -0.005(3) -0.009(3) 0.001(3)
C45 0.030(2) 0.029(2) 0.032(2) -0.0016(13) -0.0016(13) 0.0003(13)
C35 0.025(4) 0.017(4) 0.040(4) -0.002(3) -0.008(3) 0.006(3)
O9 0.055(6) 0.058(6) 0.044(4) -0.020(4) -0.031(4) 0.035(5)
O5 0.026(6) 0.137(11) 0.078(6) 0.067(6) -0.022(5) -0.024(6)
C33 0.024(4) 0.020(4) 0.058(5) -0.011(4) -0.015(4) 0.002(4)
C46 0.017(4) 0.024(4) 0.043(4) -0.011(4) -0.012(4) 0.007(4)
O7 0.0303(18) 0.0311(18) 0.0410(18) -0.0014(13) 0.0010(13) -0.0012(12)
C1 0.025(7) 0.057(8) 0.022(5) -0.024(5) 0.005(4) -0.009(6)
C0AA 0.019(6) 0.080(9) 0.051(6) -0.025(6) -0.001(5) -0.005(6)
C47 0.083(10) 0.027(7) 0.025(3) -0.011(4) -0.010(5) 0.021(4)
C38 0.0263(17) 0.0258(17) 0.0304(16) -0.0002(13) -0.0004(13) 0.0003(12)
C34 0.018(3) 0.016(3) 0.050(4) -0.009(3) -0.018(3) 0.007(2)
C22 0.058(8) 0.043(7) 0.044(4) -0.008(5) -0.011(5) 0.002(4)
C24 0.019(6) 0.078(9) 0.040(4) -0.022(6) -0.008(4) -0.008(4)
C30 0.025(5) 0.171(10) 0.030(4) 0.011(6) -0.004(3) 0.047(6)
C36 0.036(3) 0.035(3) 0.038(3) -0.0020(13) -0.0037(13) 0.0020(14)
C32 0.032(5) 0.105(8) 0.023(4) 0.020(5) -0.013(4) 0.020(5)
N5 0.049(5) 0.214(12) 0.031(4) -0.006(10) 0.008(7) 0.066(6)
C9 0.047(5) 0.173(8) 0.041(4) 0.008(5) -0.004(4) 0.064(5)
C23 0.063(7) 0.038(6) 0.052(4) 0.010(5) -0.032(5) -0.007(4)
C21 0.093(12) 0.074(10) 0.050(5) -0.046(6) -0.002(6) -0.019(7)
C31 0.031(6) 0.136(9) 0.025(4) 0.019(5) 0.003(4) 0.032(6)
C12 0.058(9) 0.161(16) 0.030(6) 0.013(7) 0.004(5) 0.055(9)
C27 0.038(6) 0.155(10) 0.035(5) 0.040(6) 0.003(4) 0.030(7)
C2 0.042(6) 0.134(9) 0.016(4) -0.002(5) -0.004(4) 0.049(6)
C26 0.017(7) 0.037(7) 0.052(7) 0.000(5) -0.012(5) -0.005(5)
C52 0.080(9) 0.081(9) 0.082(8) -0.011(7) -0.038(7) 0.016(7)
C51 0.117(12) 0.107(11) 0.117(10) -0.029(9) 0.000(9) 0.009(10)
N3 0.056(7) 0.041(6) 0.042(3) -0.008(4) -0.010(4) 0.004(3)
C50 0.047(6) 0.044(5) 0.040(4) -0.025(4) -0.019(4) 0.029(4)
C49 0.058(7) 0.050(6) 0.048(5) -0.021(5) -0.026(5) 0.024(5)
C48 0.054(7) 0.031(6) 0.038(4) 0.000(4) -0.004(5) 0.005(3)
C8 0.046(5) 0.160(8) 0.041(5) 0.008(5) -0.006(4) 0.061(6)
C29 0.042(6) 0.191(11) 0.040(5) 0.029(7) 0.005(5) 0.053(7)
C20 0.027(7) 0.114(13) 0.051(5) -0.017(7) -0.001(5) -0.017(5)
C5 0.041(8) 0.145(14) 0.036(6) -0.008(7) 0.004(5) 0.032(8)
C42 0.037(2) 0.037(2) 0.042(2) -0.0026(13) -0.0025(13) 0.0008(13)
C43 0.019(4) 0.016(4) 0.054(5) -0.014(3) -0.024(3) 0.003(3)
C37 0.032(3) 0.033(2) 0.036(2) -0.0022(13) -0.0045(13) 0.0014(13)
C4 0.079(5) 0.080(5) 0.079(5) 0.0002(14) 0.0003(14) 0.0008(14)
C28 0.031(5) 0.199(11) 0.032(4) 0.032(6) 0.013(4) 0.046(6)
C10 0.049(4) 0.171(8) 0.043(4) 0.009(7) 0.000(5) 0.070(5)
C3 0.052(9) 0.163(17) 0.032(6) -0.001(7) 0.011(5) 0.029(10)
O15 0.019(4) 0.151(9) 0.042(3) -0.030(5) 0.018(3) -0.027(4)
C6 0.105(6) 0.106(6) 0.105(6) -0.0008(14) 0.0000(14) 0.0007(14)
C7 0.036(7) 0.23(2) 0.041(7) -0.030(9) 0.015(6) 0.008(10)
O17 0.0035(14) 0.0036(14) 0.0028(12) 0.000 0.000 -0.0004(10)
O16 0.034(5) 0.037(5) 0.027(2) -0.007(3) -0.014(3) -0.0047(19)
C25 0.050(2) 0.049(2) 0.049(2) -0.0005(14) -0.0019(14) -0.0016(14)
C40 0.049(3) 0.050(3) 0.053(3) -0.0002(14) -0.0001(14) -0.0004(14)
C41 0.037(3) 0.036(3) 0.041(3) -0.0001(13) 0.0003(13) -0.0006(13)
C39 0.016(6) 0.025(6) 0.055(4) 0.011(4) -0.015(4) -0.002(2)
C18 0.090(11) 0.117(13) 0.095(11) 0.044(9) 0.029(9) 0.066(10)
C17 0.076(9) 0.129(14) 0.081(9) 0.041(9) 0.025(7) 0.078(10)
C16 0.061(8) 0.084(9) 0.042(5) 0.015(5) -0.012(5) 0.014(7)
C15 0.075(9) 0.070(9) 0.042(5) 0.008(5) 0.003(5) 0.025(7)
C14 0.036(6) 0.124(13) 0.079(8) 0.019(8) 0.014(6) 0.031(7)
C13 0.046(6) 0.158(13) 0.068(8) 0.026(9) -0.002(6) 0.048(7)
O14 0.016(2) 0.036(2) 0.024(2) -0.001(4) 0.007(3) 0.0037(17)
C19 0.025(4) 0.046(5) 0.031(4) -0.001(4) 0.006(3) 0.004(4)
O13 0.0410(18) 0.0435(19) 0.0434(18) 0.0010(13) 0.0015(13) 0.0016(13)

loop_
_atom_type_symbol
_atom_type_description
_atom_type_scat_dispersion_real
_atom_type_scat_dispersion_imag
_atom_type_scat_source
C C 0.0033 0.0016 'International Tables Vol C Tables 4.2.6.8 and 6.1.1.4'
H H 0.0000 0.0000 'International Tables Vol C Tables 4.2.6.8 and 6.1.1.4'
Co Co 0.3494 0.9721 'International Tables Vol C Tables 4.2.6.8 and 6.1.1.4'
N N 0.0061 0.0033 'International Tables Vol C Tables 4.2.6.8 and 6.1.1.4'
O O 0.0106 0.0060 'International Tables Vol C Tables 4.2.6.8 and 6.1.1.4'

loop_
_geom_angle_atom_site_label_1
_geom_angle_atom_site_label_2
_geom_angle_atom_site_label_3
_geom_angle
_geom_angle_site_symmetry_1
_geom_angle_site_symmetry_3
_geom_angle_publ_flag
O18 Co1 O10 91.3(2) . . ?
O18 Co1 O8 88.9(2) . . ?
O18 Co1 O1 94.0(2) . 4_655 ?
O18 Co1 O12 95.8(2) . . ?
O18 Co1 N4 175.9(2) . . ?
O10 Co1 O8 93.1(3) . . ?
O10 Co1 N4 87.0(3) . . ?
O8 Co1 N4 87.5(3) . . ?
O1 Co1 O10 91.3(3) 4_655 . ?
O1 Co1 O8 174.7(3) 4_655 . ?
O1 Co1 O12 90.2(3) 4_655 . ?
O1 Co1 N4 89.7(3) 4_655 . ?
O12 Co1 O10 172.7(3) . . ?
O12 Co1 O8 85.1(3) . . ?
O12 Co1 N4 85.8(3) . . ?
O17 Co4 O17 77.05(16) . 5_545 ?
O16 Co4 O17 91.21(15) . 5_545 ?
O16 Co4 O17 168.26(15) 5_545 5_545 ?
O16 Co4 O17 168.26(15) . . ?
O16 Co4 O17 91.21(15) 5_545 . ?
O16 Co4 O16 100.5(3) 5_545 . ?
O14 Co4 O17 91.94(15) 6_655 . ?
O14 Co4 O17 91.28(15) 6_655 5_545 ?
O14 Co4 O17 91.28(15) 3_665 . ?
O14 Co4 O17 91.94(15) 3_665 5_545 ?
O14 Co4 O16 88.5(3) 3_665 5_545 ?
O14 Co4 O16 88.9(3) 6_655 5_545 ?
O14 Co4 O16 88.9(3) 3_665 . ?
O14 Co4 O16 88.5(3) 6_655 . ?
O14 Co4 O14 175.9(2) 6_655 3_665 ?
O18 Co2 O4 94.7(2) . 2_665 ?
O18 Co2 N2 175.2(3) . . ?
O18 Co2 O9 91.7(3) . . ?
O18 Co2 O7 90.4(2) . . ?
O4 Co2 N2 89.5(3) 2_665 . ?
O4 Co2 O9 92.7(3) 2_665 . ?
O6 Co2 O18 95.8(2) 5_545 . ?
O6 Co2 O4 89.2(3) 5_545 2_665 ?
O6 Co2 N2 86.5(3) 5_545 . ?
O6 Co2 O9 172.1(3) 5_545 . ?
O6 Co2 O7 94.2(3) 5_545 . ?
O9 Co2 N2 85.8(3) . . ?
O7 Co2 O4 173.5(3) . 2_665 ?
O7 Co2 N2 85.2(3) . . ?
O7 Co2 O9 83.2(3) . . ?
O18 Co3 N1 177.12(15) . . ?
O18 Co3 O11 95.2(2) . . ?
O18 Co3 O2 89.1(2) . 4_655 ?
O18 Co3 O3 91.1(2) . 2_665 ?
O11 Co3 N1 86.9(3) . . ?
O11 Co3 O3 170.7(3) . 2_665 ?
O2 Co3 N1 88.6(3) 4_655 . ?
O2 Co3 O11 97.3(4) 4_655 . ?
O2 Co3 O3 89.6(3) 4_655 2_665 ?
O3 Co3 N1 87.1(3) 2_665 . ?
O5 Co3 O18 94.3(3) 5_545 . ?
O5 Co3 N1 87.8(3) 5_545 . ?
O5 Co3 O11 88.4(4) 5_545 . ?
O5 Co3 O2 173.1(4) 5_545 4_655 ?
O5 Co3 O3 84.3(4) 5_545 2_665 ?
N3 Co5 Co5 121.7(14) 2_665 3_765 ?
N3 Co5 O15 94.4(17) 2_665 3_765 ?
O15 Co5 Co5 52.2(3) . 3_765 ?
O15 Co5 Co5 49.0(2) 3_765 3_765 ?
O15 Co5 N3 96(2) . 2_665 ?
O15 Co5 O15 91.7(3) . 3_765 ?
O15 Co5 O13 88.9(4) . 6_655 ?
O17 Co5 Co5 49.24(7) 5_545 3_765 ?
O17 Co5 N3 170.6(14) 5_545 2_665 ?
O17 Co5 O15 79.7(2) 5_545 . ?
O17 Co5 O15 77.5(2) 5_545 3_765 ?
O17 Co5 O13 96.97(18) 5_545 6_655 ?
O13 Co5 Co5 128.2(2) 6_655 3_765 ?
O13 Co5 N3 91.2(17) 6_655 2_665 ?
O13 Co5 O15 174.3(3) 6_655 3_765 ?
Co1 O18 Co2 124.26(14) . . ?
Co1 O18 Co3 117.8(3) . . ?
Co2 O18 Co3 117.7(3) . . ?
C54 O4 Co2 127.6(6) . 4_645 ?
C33 N2 Co2 123.5(6) . . ?
C37 N2 Co2 118.9(7) . . ?
C37 N2 C33 117.5(9) . . ?
C26 O6 Co2 134.2(7) . 5_545 ?
C22 N1 Co3 120.8(4) . . ?
C20 N1 Co3 124.0(5) . . ?
C20 N1 C22 115.2(6) . . ?
O4 C54 C35 114.9(8) . . ?
O3 C54 O4 125.9(9) . . ?
O3 C54 C35 117.3(8) . . ?
C47 O10 Co1 132.3(6) . . ?
C1 O11 Co3 133.4(6) . . ?
C53 O2 Co3 131.7(6) . 2_565 ?
C38 O8 Co1 129.6(6) . . ?
O2 C53 C44 109.0(8) . . ?
O1 C53 O2 129.9(9) . . ?
O1 C53 C44 120.3(9) . . ?
C53 O1 Co1 129.6(7) . 2_565 ?
C1 O12 Co1 132.8(7) . . ?
C46 N4 Co1 124.4(6) . . ?
C46 N4 C42 118.6(9) . . ?
C42 N4 Co1 116.5(7) . . ?
C54 O3 Co3 138.6(6) . 4_645 ?
C45 C44 C53 120.9(10) . . ?
C45 C44 C43 117.2(9) . . ?
C43 C44 C53 121.9(8) . . ?
C44 C45 C46 120.0(10) . . ?
C34 C35 C54 124.8(9) . . ?
C36 C35 C54 116.3(9) . . ?
C36 C35 C34 118.9(9) . . ?
C47 O9 Co2 131.4(6) . . ?
C26 O5 Co3 134.6(8) . 5_545 ?
N2 C33 C34 122.8(9) . . ?
N4 C46 C45 121.6(9) . . ?
C38 O7 Co2 138.4(6) . . ?
O11 C1 O12 128.9(9) . . ?
O11 C1 C0AA 115.3(9) . . ?
O12 C1 C0AA 115.8(10) . . ?
C3 C0AA C1 124.4(11) . . ?
C7 C0AA C1 117.8(11) . . ?
C7 C0AA C3 117.6(11) . . ?
O10 C47 O9 125.5(6) . . ?
O10 C47 C48 118.6(11) . . ?
O9 C47 C48 115.9(10) . . ?
O8 C38 O7 126.4(6) . . ?
O8 C38 C39 118.7(11) . . ?
O7 C38 C39 114.8(11) . . ?
C33 C34 C35 118.5(9) . . ?
N1 C22 C23 123.7(8) . . ?
C23 C24 C25 115.9(8) . . ?
C21 C24 C23 115.5(7) . . ?
C21 C24 C25 124.6(8) . . ?
C31 C30 C29 123.9(11) . . ?
C35 C36 C37 118.0(10) . . ?
C31 C32 C27 116.8(9) . . ?
C31 C32 C26 122.3(10) . . ?
C27 C32 C26 120.9(10) . . ?
C8 N5 C12 119.4(8) . . ?
C10 C9 C8 116.1(11) . . ?
C22 C23 C24 117.2(8) . . ?
C24 C21 C20 120.9(9) . . ?
C30 C31 C32 118.3(10) . . ?
N5 C12 C29 113.9(12) . . ?
C2 C12 N5 122.2(11) . . ?
C2 C12 C29 121.7(11) . . ?
C28 C27 C32 120.1(11) . . ?
C10 C2 C12 119.5(10) . . ?
O6 C26 O5 126.7(10) . . ?
O6 C26 C32 117.3(10) . . ?
O5 C26 C32 115.8(10) . . ?
C51 C52 C48 120.0 . . ?
C52 C51 N3 120.0 . . ?
C51 N3 Co5 123.2(4) . 4_645 ?
C51 N3 C50 120.0 . . ?
C50 N3 Co5 116.8(4) . 4_645 ?
C49 C50 N3 120.0 . . ?
C50 C49 C48 120.0 . . ?
C52 C48 C47 118.7(8) . . ?
C49 C48 C47 121.3(8) . . ?
C49 C48 C52 120.0 . . ?
N5 C8 C9 122.3(12) . . ?
N5 C8 C5 118.3(11) . . ?
C9 C8 C5 118.1(11) . . ?
C30 C29 C12 123.2(12) . . ?
C28 C29 C30 116.5(11) . . ?
C28 C29 C12 120.1(12) . . ?
N1 C20 C21 123.6(10) . . ?
C4 C5 C8 123.6(14) . . ?
C4 C5 C6 117.5(14) . . ?
C6 C5 C8 118.5(13) . . ?
N4 C42 C43 122.7(10) . . ?
C42 C43 C44 119.5(8) . . ?
N2 C37 C36 123.6(10) . . ?
C3 C4 C5 118.6(16) . . ?
C27 C28 C29 123.5(12) . . ?
C9 C10 C13 123.9(11) . . ?
C2 C10 C9 120.2(7) . . ?
C2 C10 C13 115.9(11) . . ?
C0AA C3 C4 125.8(14) . . ?
Co5 O15 Co5 78.8(2) . 3_765 ?
C25 O15 Co5 114.2(7) . 3_765 ?
C25 O15 Co5 126.2(8) . . ?
C5 C6 C7 119.9(17) . . ?
C0AA C7 C6 120.1(14) . . ?
Co4 O17 Co4 102.95(16) 3_765 . ?
Co5 O17 Co4 117.96(6) 5_545 . ?
Co5 O17 Co4 118.34(6) 5_545 3_765 ?
Co5 O17 Co4 118.34(6) 6_665 . ?
Co5 O17 Co4 117.96(6) 6_665 3_765 ?
Co5 O17 Co5 81.52(15) 6_665 5_545 ?
C25 O16 Co4 128.9(5) . . ?
O15 C25 C24 116.3(7) . . ?
O16 C25 C24 113.2(7) . . ?
O16 C25 O15 127.2(8) . . ?
C39 C40 C41 122.2(14) . 3_655 ?
C40 C41 C39 118.3(13) 3_655 . ?
C40 C39 C38 126.1(12) . . ?
C40 C39 C41 117.3(7) . . ?
C41 C39 C38 116.6(11) . . ?
C17 C18 C13 120.0 . . ?
C16 C17 C18 120.0 . . ?
C17 C16 C15 120.0 . . ?
C17 C16 C19 119.1(6) . . ?
C15 C16 C19 120.8(6) . . ?
C14 C15 C16 120.0 . . ?
C13 C14 C15 120.0 . . ?
C18 C13 C10 118.1(8) . . ?
C14 C13 C10 121.7(8) . . ?
C14 C13 C18 120.0 . . ?
C19 O14 Co4 132.2(6) . 3_665 ?
O14 C19 C16 119.2(7) . . ?
O14 C19 O13 125.0(8) . . ?
O13 C19 C16 115.8(7) . . ?
C19 O13 Co5 130.0(6) . 6_565 ?

loop_
_geom_bond_atom_site_label_1
_geom_bond_atom_site_label_2
_geom_bond_distance
_geom_bond_site_symmetry_2
_geom_bond_publ_flag
Co1 O18 2.021(6) . ?
Co1 O10 2.106(7) . ?
Co1 O8 2.124(7) . ?
Co1 O1 2.087(7) 4_655 ?
Co1 O12 2.096(7) . ?
Co1 N4 2.152(8) . ?
Co4 O17 2.090(2) . ?
Co4 O17 2.090(2) 5_545 ?
Co4 O16 2.081(4) 5_545 ?
Co4 O16 2.081(4) . ?
Co4 O14 2.061(4) 3_665 ?
Co4 O14 2.061(4) 6_655 ?
Co2 O18 2.025(6) . ?
Co2 O4 2.079(6) 2_665 ?
Co2 N2 2.124(8) . ?
Co2 O6 2.027(6) 5_545 ?
Co2 O9 2.091(7) . ?
Co2 O7 2.046(7) . ?
Co3 O18 2.030(3) . ?
Co3 N1 2.154(4) . ?
Co3 O11 2.064(8) . ?
Co3 O2 2.051(6) 4_655 ?
Co3 O3 2.075(6) 2_665 ?
Co3 O5 2.005(8) 5_545 ?
Co5 Co5 2.706(2) 3_765 ?
Co5 N3 2.11(2) 2_665 ?
Co5 O15 2.180(10) 3_765 ?
Co5 O15 2.083(7) . ?
Co5 O17 2.072(3) 5_545 ?
Co5 O13 2.101(7) 6_655 ?
O4 Co2 2.079(6) 4_645 ?
O4 C54 1.269(10) . ?
N2 C33 1.356(13) . ?
N2 C37 1.301(12) . ?
O6 Co2 2.027(6) 5_545 ?
O6 C26 1.238(13) . ?
N1 C22 1.366(10) . ?
N1 C20 1.305(10) . ?
C54 O3 1.165(10) . ?
C54 C35 1.512(14) . ?
O10 C47 1.208(14) . ?
O11 C1 1.218(13) . ?
O2 Co3 2.052(6) 2_565 ?
O2 C53 1.334(11) . ?
O8 C38 1.250(14) . ?
C53 O1 1.184(11) . ?
C53 C44 1.520(14) . ?
O1 Co1 2.087(7) 2_565 ?
O12 C1 1.227(12) . ?
N4 C46 1.273(13) . ?
N4 C42 1.333(13) . ?
O3 Co3 2.075(6) 4_645 ?
C44 C45 1.339(14) . ?
C44 C43 1.377(13) . ?
C45 C46 1.415(15) . ?
C35 C34 1.391(13) . ?
C35 C36 1.374(15) . ?
O9 C47 1.297(15) . ?
O5 Co3 2.005(8) 5_545 ?
O5 C26 1.249(14) . ?
C33 C34 1.387(14) . ?
O7 C38 1.246(14) . ?
C1 C0AA 1.452(15) . ?
C0AA C3 1.351(19) . ?
C0AA C7 1.352(18) . ?
C47 C48 1.535(8) . ?
C38 C39 1.519(9) . ?
C22 C23 1.375(11) . ?
C24 C23 1.401(12) . ?
C24 C21 1.347(14) . ?
C24 C25 1.525(11) . ?
C30 C31 1.348(15) . ?
C30 C29 1.369(16) . ?
C36 C37 1.426(15) . ?
C32 C31 1.353(17) . ?
C32 C27 1.473(16) . ?
C32 C26 1.551(14) . ?
N5 C12 1.368(17) . ?
N5 C8 1.316(17) . ?
C9 C8 1.428(18) . ?
C9 C10 1.428(19) . ?
C21 C20 1.356(12) . ?
C12 C2 1.363(18) . ?
C12 C29 1.498(18) . ?
C27 C28 1.262(16) . ?
C2 C10 1.361(17) . ?
C52 C51 1.3900 . ?
C52 C48 1.3900 . ?
C51 N3 1.3900 . ?
N3 Co5 2.108(4) 4_645 ?
N3 C50 1.3900 . ?
C50 C49 1.3900 . ?
C49 C48 1.3900 . ?
C8 C5 1.482(18) . ?
C29 C28 1.341(17) . ?
C5 C4 1.40(2) . ?
C5 C6 1.41(3) . ?
C42 C43 1.357(14) . ?
C4 C3 1.36(2) . ?
C10 C13 1.489(10) . ?
O15 Co5 2.179(10) 3_765 ?
O15 C25 1.343(10) . ?
C6 C7 1.44(2) . ?
O17 Co4 2.090(2) 3_765 ?
O17 Co5 2.072(3) 6_665 ?
O17 Co5 2.072(3) 5_545 ?
O16 C25 1.302(9) . ?
C40 C41 1.364(12) 3_655 ?
C40 C39 1.341(17) . ?
C41 C40 1.364(12) 3_655 ?
C41 C39 1.412(16) . ?
C18 C17 1.3900 . ?
C18 C13 1.3900 . ?
C17 C16 1.3900 . ?
C16 C15 1.3900 . ?
C16 C19 1.463(9) . ?
C15 C14 1.3900 . ?
C14 C13 1.3900 . ?
O14 Co4 2.061(4) 3_665 ?
O14 C19 1.213(10) . ?
C19 O13 1.226(9) . ?
O13 Co5 2.101(6) 6_565 ?

loop_
_platon_squeeze_void_nr
_platon_squeeze_void_average_x
_platon_squeeze_void_average_y
_platon_squeeze_void_average_z
_platon_squeeze_void_volume
_platon_squeeze_void_count_electrons
_platon_squeeze_void_content
1 -0.011 0.001 0.000 10030 792 ' '
2 0.000 0.500 0.052 94 10 ' '
3 0.000 0.500 0.448 94 10 ' '
4 0.500 0.000 0.948 94 9 ' '
5 0.500 0.000 0.552 94 10 ' '
